data_4088243
loop_
_publ_author_name
'Xu, Ling'
'Wang, Yang'
'Wang, Yu-Chen'
'Wang, Zitao'
'Zhang, Wen-Xiong'
'Xi, Zhenfeng'

_publ_section_title
;
 Sandwich Lutetacyclopentadiene with the Coordination of Lithium to the
 Diene Unit: Synthesis, Structure, and Transformation
;
_journal_issue 1
_journal_name_full Organometallics
_journal_page_first 5
_journal_paper_doi 10.1021/acs.organomet.5b00957
_journal_volume 35
_journal_year 2015
_chemical_formula_moiety 'C32 H38 Lu Si2, C16 H32 Li O8'
_chemical_formula_sum 'C48 H70 Li Lu O8 Si2'
_chemical_formula_weight 1013.13
_space_group_crystal_system monoclinic
_space_group_IT_number 14
_space_group_name_Hall '-P 2ybc'
_space_group_name_H-M_alt 'P 1 21/c 1'
_atom_sites_solution_hydrogens geom
_atom_sites_solution_primary iterative
_atom_sites_solution_secondary difmap
_audit_creation_date 2012-10-12
_audit_creation_method
;
  Olex2 1.2
  (compiled 2012.05.09 svn.r2324, GUI svn.r4230)
;
_cell_angle_alpha 90.00
_cell_angle_beta 92.455(2)
_cell_angle_gamma 90.00
_cell_formula_units_Z 4
_cell_length_a 10.8541(2)
_cell_length_b 22.2946(5)
_cell_length_c 20.2234(5)
_cell_measurement_temperature 293(2)
_cell_volume 4889.32(19)
_computing_molecular_graphics
;
O. V. Dolomanov, L. J. Bourhis, R. J. Gildea, J. A. K. Howard and H. Puschmann,
OLEX2: a complete structure solution, refinement and analysis program.
J. Appl. Cryst. (2009). 42, 339-341.
;
_computing_publication_material
;
O. V. Dolomanov, L. J. Bourhis, R. J. Gildea, J. A. K. Howard and H. Puschmann,
OLEX2: a complete structure solution, refinement and analysis program.
J. Appl. Cryst. (2009). 42, 339-341.
;
_computing_structure_refinement
;
XL, G.M. Sheldrick, Acta Cryst.
(2008). A64, 112-122
;
_computing_structure_solution 'J. Appl. Cryst. (2007) 40, 786-790'
_diffrn_ambient_temperature 293(2)
_diffrn_measured_fraction_theta_full 0.962
_diffrn_measured_fraction_theta_max 0.962
_diffrn_measurement_device_type 'CCD area detector'
_diffrn_measurement_method 'phi and omega scans'
_diffrn_radiation_monochromator graphite
_diffrn_radiation_type MoK\a
_diffrn_radiation_wavelength 0.71073
_diffrn_reflns_av_R_equivalents 0.0505
_diffrn_reflns_av_unetI/netI 0.0457
_diffrn_reflns_limit_h_max 12
_diffrn_reflns_limit_h_min -12
_diffrn_reflns_limit_k_max 25
_diffrn_reflns_limit_k_min -26
_diffrn_reflns_limit_l_max 22
_diffrn_reflns_limit_l_min -24
_diffrn_reflns_number 33414
_diffrn_reflns_theta_full 25.02
_diffrn_reflns_theta_max 25.02
_diffrn_reflns_theta_min 2.78
_diffrn_source 'fine-focus sealed tube'
_exptl_absorpt_coefficient_mu 2.117
_exptl_absorpt_correction_T_max 0.9589
_exptl_absorpt_correction_T_min 0.8162
_exptl_absorpt_correction_type multi-scan
_exptl_crystal_colour yellow
_exptl_crystal_density_diffrn 1.376
_exptl_crystal_density_method 'not measured'
_exptl_crystal_description block
_exptl_crystal_F_000 2096
_exptl_crystal_size_max 0.10
_exptl_crystal_size_mid 0.02
_exptl_crystal_size_min 0.02
_refine_diff_density_max 0.860
_refine_diff_density_min -0.589
_refine_diff_density_rms 0.091
_refine_ls_extinction_method none
_refine_ls_goodness_of_fit_ref 1.037
_refine_ls_hydrogen_treatment none
_refine_ls_matrix_type full
_refine_ls_number_parameters 541
_refine_ls_number_reflns 8297
_refine_ls_number_restraints 0
_refine_ls_restrained_S_all 1.037
_refine_ls_R_factor_all 0.0362
_refine_ls_R_factor_gt 0.0273
_refine_ls_shift/su_max 0.004
_refine_ls_shift/su_mean 0.000
_refine_ls_structure_factor_coef Fsqd
_refine_ls_weighting_details 'calc w=1/[\s^2^(Fo^2^)+(0.0127P)^2^+3.7118P] where P=(Fo^2^+2Fc^2^)/3'
_refine_ls_weighting_scheme calc
_refine_ls_wR_factor_gt 0.0531
_refine_ls_wR_factor_ref 0.0570
_reflns_number_gt 7164
_reflns_number_total 8297
_reflns_threshold_expression >2sigma(I)
_cod_data_source_file om5b00957_si_002.cif
_cod_data_source_block 3
_cod_original_cell_volume 4889.35(18)
_cod_database_code 4088243

loop_
_space_group_symop_id
_space_group_symop_operation_xyz
1 'x, y, z'
2 '-x, y+1/2, -z+1/2'
3 '-x, -y, -z'
4 'x, -y-1/2, z-1/2'

loop_
_atom_site_label
_atom_site_type_symbol
_atom_site_fract_x
_atom_site_fract_y
_atom_site_fract_z
_atom_site_U_iso_or_equiv
_atom_site_adp_type
_atom_site_occupancy
_atom_site_symmetry_multiplicity
_atom_site_calc_flag
_atom_site_refinement_flags
Lu1 Lu 0.150145(10) 0.586459(5) 0.221270(6) 0.01088(5) Uani 1 1 d .
Li1 Li 0.4381(4) 0.3088(2) 0.4493(2) 0.0115(10) Uani 1 1 d .
O1 O 0.45563(18) 0.22619(9) 0.36823(11) 0.0213(5) Uani 1 1 d .
O2 O 0.42930(18) 0.34943(9) 0.34598(11) 0.0197(5) Uani 1 1 d .
O3 O 0.24383(19) 0.37453(10) 0.43195(11) 0.0217(5) Uani 1 1 d .
O4 O 0.27105(18) 0.25113(9) 0.45322(11) 0.0198(5) Uani 1 1 d .
O5 O 0.53053(17) 0.23266(9) 0.51472(11) 0.0185(5) Uani 1 1 d .
O6 O 0.65409(18) 0.30898(9) 0.43407(11) 0.0198(5) Uani 1 1 d .
O7 O 0.51795(18) 0.40732(9) 0.47538(11) 0.0189(5) Uani 1 1 d .
O8 O 0.39403(17) 0.32830(9) 0.55454(10) 0.0151(5) Uani 1 1 d .
Si1 Si 0.30707(7) 0.48617(4) 0.09751(4) 0.01595(19) Uani 1 1 d .
Si2 Si -0.11889(7) 0.53710(4) 0.32349(4) 0.01567(19) Uani 1 1 d .
C1 C 0.1913(3) 0.49902(13) 0.16076(15) 0.0139(7) Uani 1 1 d .
C2 C 0.1027(3) 0.45886(13) 0.17519(15) 0.0113(6) Uani 1 1 d .
C3 C 0.0022(2) 0.47190(13) 0.22362(15) 0.0107(6) Uani 1 1 d .
C4 C -0.0017(3) 0.52204(13) 0.26132(15) 0.0129(7) Uani 1 1 d .
C5 C 0.3812(3) 0.40993(14) 0.09692(18) 0.0231(8) Uani 1 1 d .
H5A H 0.4160 0.4010 0.1403 0.035 Uiso 1 1 calc R
H5B H 0.4452 0.4096 0.0656 0.035 Uiso 1 1 calc R
H5C H 0.3203 0.3803 0.0846 0.035 Uiso 1 1 calc R
C6 C 0.4379(3) 0.54078(15) 0.11037(18) 0.0265(8) Uani 1 1 d .
H6A H 0.4062 0.5810 0.1091 0.040 Uiso 1 1 calc R
H6B H 0.4953 0.5357 0.0760 0.040 Uiso 1 1 calc R
H6C H 0.4789 0.5335 0.1526 0.040 Uiso 1 1 calc R
C7 C 0.2410(3) 0.49970(16) 0.01127(17) 0.0255(8) Uani 1 1 d .
H7A H 0.1890 0.4667 -0.0020 0.038 Uiso 1 1 calc R
H7B H 0.3069 0.5033 -0.0187 0.038 Uiso 1 1 calc R
H7C H 0.1935 0.5360 0.0105 0.038 Uiso 1 1 calc R
C8 C 0.0928(2) 0.39712(13) 0.14495(15) 0.0120(7) Uani 1 1 d .
C9 C 0.0426(3) 0.38716(14) 0.08188(16) 0.0167(7) Uani 1 1 d .
H9 H 0.0163 0.4197 0.0561 0.020 Uiso 1 1 calc R
C10 C 0.0308(3) 0.32971(14) 0.05634(17) 0.0215(8) Uani 1 1 d .
H10 H -0.0033 0.3241 0.0138 0.026 Uiso 1 1 calc R
C11 C 0.0691(3) 0.28068(14) 0.09340(17) 0.0226(8) Uani 1 1 d .
H11 H 0.0601 0.2421 0.0764 0.027 Uiso 1 1 calc R
C12 C 0.1209(3) 0.28974(14) 0.15630(17) 0.0201(7) Uani 1 1 d .
H12 H 0.1481 0.2571 0.1816 0.024 Uiso 1 1 calc R
C13 C 0.1324(3) 0.34693(13) 0.18157(16) 0.0167(7) Uani 1 1 d .
H13 H 0.1674 0.3523 0.2240 0.020 Uiso 1 1 calc R
C14 C -0.0999(3) 0.42605(13) 0.22230(15) 0.0126(7) Uani 1 1 d .
C15 C -0.1078(3) 0.38100(13) 0.26882(16) 0.0160(7) Uani 1 1 d .
H15 H -0.0479 0.3785 0.3030 0.019 Uiso 1 1 calc R
C16 C -0.2030(3) 0.33948(14) 0.26573(17) 0.0204(7) Uani 1 1 d .
H16 H -0.2067 0.3096 0.2976 0.024 Uiso 1 1 calc R
C17 C -0.2920(3) 0.34269(15) 0.21538(17) 0.0242(8) Uani 1 1 d .
H17 H -0.3557 0.3148 0.2130 0.029 Uiso 1 1 calc R
C18 C -0.2865(3) 0.38755(15) 0.16836(18) 0.0240(8) Uani 1 1 d .
H18 H -0.3469 0.3900 0.1344 0.029 Uiso 1 1 calc R
C19 C -0.1912(3) 0.42867(14) 0.17177(16) 0.0181(7) Uani 1 1 d .
H19 H -0.1879 0.4586 0.1398 0.022 Uiso 1 1 calc R
C20 C -0.0606(3) 0.50808(17) 0.40606(17) 0.0300(9) Uani 1 1 d .
H20A H -0.0543 0.4652 0.4043 0.045 Uiso 1 1 calc R
H20B H -0.1169 0.5193 0.4393 0.045 Uiso 1 1 calc R
H20C H 0.0191 0.5250 0.4169 0.045 Uiso 1 1 calc R
C21 C -0.2809(3) 0.50786(15) 0.30816(18) 0.0250(8) Uani 1 1 d .
H21A H -0.3173 0.5264 0.2692 0.037 Uiso 1 1 calc R
H21B H -0.3292 0.5171 0.3455 0.037 Uiso 1 1 calc R
H21C H -0.2785 0.4652 0.3020 0.037 Uiso 1 1 calc R
C22 C -0.1399(3) 0.62073(14) 0.33429(19) 0.0259(8) Uani 1 1 d .
H22A H -0.0607 0.6399 0.3372 0.039 Uiso 1 1 calc R
H22B H -0.1826 0.6282 0.3741 0.039 Uiso 1 1 calc R
H22C H -0.1872 0.6365 0.2970 0.039 Uiso 1 1 calc R
C23 C 0.0095(3) 0.60964(14) 0.11550(17) 0.0205(8) Uani 1 1 d .
H23 H -0.0231 0.5768 0.0923 0.025 Uiso 1 1 calc R
C24 C 0.1214(3) 0.63868(14) 0.10374(16) 0.0194(7) Uani 1 1 d .
H24 H 0.1761 0.6285 0.0714 0.023 Uiso 1 1 calc R
C25 C 0.1360(3) 0.68551(14) 0.14928(16) 0.0201(7) Uani 1 1 d .
H25 H 0.2023 0.7119 0.1523 0.024 Uiso 1 1 calc R
C26 C 0.0339(3) 0.68608(15) 0.18975(18) 0.0267(8) Uani 1 1 d .
H26 H 0.0203 0.7126 0.2242 0.032 Uiso 1 1 calc R
C27 C -0.0441(3) 0.63881(15) 0.16808(18) 0.0252(8) Uani 1 1 d .
H27 H -0.1190 0.6287 0.1859 0.030 Uiso 1 1 calc R
C28 C 0.3566(3) 0.56314(14) 0.28966(16) 0.0173(7) Uani 1 1 d .
H28 H 0.3993 0.5289 0.2779 0.021 Uiso 1 1 calc R
C29 C 0.3709(3) 0.62094(14) 0.26290(17) 0.0185(7) Uani 1 1 d .
H29 H 0.4244 0.6315 0.2301 0.022 Uiso 1 1 calc R
C30 C 0.2902(3) 0.65970(14) 0.29453(17) 0.0221(8) Uani 1 1 d .
H30 H 0.2814 0.7006 0.2866 0.026 Uiso 1 1 calc R
C31 C 0.2252(3) 0.62618(14) 0.33991(16) 0.0189(5) Uani 1 1 d .
H31 H 0.1652 0.6408 0.3672 0.023 Uiso 1 1 calc R
C32 C 0.2667(3) 0.56641(14) 0.33710(16) 0.0189(5) Uani 1 1 d .
H32 H 0.2391 0.5347 0.3624 0.023 Uiso 1 1 calc R
C33 C 0.2945(3) 0.19109(14) 0.43207(17) 0.0214(8) Uani 1 1 d .
H33A H 0.2183 0.1683 0.4312 0.026 Uiso 1 1 calc R
H33B H 0.3523 0.1721 0.4634 0.026 Uiso 1 1 calc R
C34 C 0.3465(3) 0.19035(15) 0.36476(17) 0.0217(8) Uani 1 1 d .
H34A H 0.3659 0.1496 0.3520 0.026 Uiso 1 1 calc R
H34B H 0.2872 0.2067 0.3323 0.026 Uiso 1 1 calc R
C35 C 0.4857(3) 0.25370(14) 0.30783(16) 0.0202(7) Uani 1 1 d .
H35A H 0.4735 0.2251 0.2720 0.024 Uiso 1 1 calc R
H35B H 0.5720 0.2651 0.3101 0.024 Uiso 1 1 calc R
C36 C 0.4077(3) 0.30851(14) 0.29332(16) 0.0200(7) Uani 1 1 d .
H36A H 0.4300 0.3265 0.2518 0.024 Uiso 1 1 calc R
H36B H 0.3212 0.2976 0.2898 0.024 Uiso 1 1 calc R
C37 C 0.3556(3) 0.40290(13) 0.33970(17) 0.0198(7) Uani 1 1 d .
H37A H 0.3488 0.4149 0.2936 0.024 Uiso 1 1 calc R
H37B H 0.3955 0.4351 0.3647 0.024 Uiso 1 1 calc R
C38 C 0.2292(3) 0.39245(14) 0.36468(16) 0.0198(7) Uani 1 1 d .
H38A H 0.1807 0.4289 0.3611 0.024 Uiso 1 1 calc R
H38B H 0.1871 0.3614 0.3388 0.024 Uiso 1 1 calc R
C39 C 0.1461(3) 0.33792(15) 0.45386(17) 0.0233(8) Uani 1 1 d .
H39A H 0.0679 0.3550 0.4384 0.028 Uiso 1 1 calc R
H39B H 0.1482 0.3377 0.5019 0.028 Uiso 1 1 calc R
C40 C 0.1549(3) 0.27433(14) 0.42908(17) 0.0204(7) Uani 1 1 d .
H40A H 0.0880 0.2504 0.4453 0.025 Uiso 1 1 calc R
H40B H 0.1498 0.2736 0.3811 0.025 Uiso 1 1 calc R
C41 C 0.6517(3) 0.21879(14) 0.49442(17) 0.0202(7) Uani 1 1 d .
H41A H 0.6462 0.1954 0.4540 0.024 Uiso 1 1 calc R
H41B H 0.6945 0.1949 0.5283 0.024 Uiso 1 1 calc R
C42 C 0.7233(3) 0.27540(14) 0.48288(17) 0.0202(7) Uani 1 1 d .
H42A H 0.7334 0.2982 0.5236 0.024 Uiso 1 1 calc R
H42B H 0.8044 0.2659 0.4673 0.024 Uiso 1 1 calc R
C43 C 0.6957(3) 0.36925(14) 0.42681(17) 0.0211(7) Uani 1 1 d .
H43A H 0.6669 0.3845 0.3840 0.025 Uiso 1 1 calc R
H43B H 0.7851 0.3699 0.4284 0.025 Uiso 1 1 calc R
C44 C 0.6497(3) 0.40919(14) 0.48030(17) 0.0194(7) Uani 1 1 d .
H44A H 0.6794 0.3951 0.5234 0.023 Uiso 1 1 calc R
H44B H 0.6786 0.4499 0.4744 0.023 Uiso 1 1 calc R
C45 C 0.4608(3) 0.42653(13) 0.53399(16) 0.0171(7) Uani 1 1 d .
H45A H 0.3769 0.4390 0.5229 0.020 Uiso 1 1 calc R
H45B H 0.5051 0.4609 0.5525 0.020 Uiso 1 1 calc R
C46 C 0.4596(3) 0.37753(13) 0.58464(16) 0.0169(7) Uani 1 1 d .
H46A H 0.5431 0.3657 0.5976 0.020 Uiso 1 1 calc R
H46B H 0.4187 0.3910 0.6237 0.020 Uiso 1 1 calc R
C47 C 0.4024(3) 0.27488(13) 0.59311(16) 0.0176(7) Uani 1 1 d .
H47A H 0.3347 0.2484 0.5802 0.021 Uiso 1 1 calc R
H47B H 0.3954 0.2848 0.6395 0.021 Uiso 1 1 calc R
C48 C 0.5234(3) 0.24306(14) 0.58374(16) 0.0178(7) Uani 1 1 d .
H48A H 0.5919 0.2678 0.5998 0.021 Uiso 1 1 calc R
H48B H 0.5259 0.2054 0.6078 0.021 Uiso 1 1 calc R

loop_
_atom_site_aniso_label
_atom_site_aniso_U_11
_atom_site_aniso_U_22
_atom_site_aniso_U_33
_atom_site_aniso_U_23
_atom_site_aniso_U_13
_atom_site_aniso_U_12
Lu1 0.01123(8) 0.01044(8) 0.01078(8) 0.00038(5) -0.00190(5) -0.00113(5)
Li1 0.012(2) 0.012(2) 0.010(3) 0.000(2) -0.004(2) -0.0009(19)
O1 0.0206(11) 0.0223(12) 0.0206(13) 0.0037(10) -0.0052(10) -0.0038(9)
O2 0.0202(11) 0.0161(12) 0.0224(13) -0.0011(10) -0.0049(10) 0.0022(9)
O3 0.0237(12) 0.0258(13) 0.0153(13) 0.0000(10) -0.0015(10) -0.0031(10)
O4 0.0192(11) 0.0219(12) 0.0179(13) -0.0024(10) -0.0053(10) -0.0031(9)
O5 0.0162(11) 0.0217(12) 0.0173(13) -0.0035(10) -0.0018(9) 0.0023(9)
O6 0.0228(11) 0.0167(12) 0.0195(13) 0.0010(10) -0.0048(10) -0.0026(9)
O7 0.0178(11) 0.0233(12) 0.0155(13) -0.0026(10) -0.0007(10) -0.0008(9)
O8 0.0154(10) 0.0146(11) 0.0150(12) 0.0005(9) -0.0036(9) -0.0022(9)
Si1 0.0135(4) 0.0193(5) 0.0152(5) -0.0013(4) 0.0030(4) -0.0002(3)
Si2 0.0169(4) 0.0139(4) 0.0165(5) -0.0030(4) 0.0044(4) -0.0010(3)
C1 0.0139(15) 0.0169(16) 0.0105(17) 0.0012(13) -0.0035(13) 0.0028(13)
C2 0.0131(15) 0.0138(16) 0.0068(16) -0.0006(13) -0.0027(12) 0.0037(12)
C3 0.0122(15) 0.0125(16) 0.0073(16) 0.0011(13) -0.0013(12) -0.0008(12)
C4 0.0129(15) 0.0141(16) 0.0114(17) 0.0018(13) -0.0032(13) -0.0003(12)
C5 0.0195(17) 0.0260(19) 0.024(2) -0.0008(16) 0.0038(15) 0.0048(14)
C6 0.0194(17) 0.031(2) 0.030(2) -0.0022(17) 0.0096(15) -0.0033(15)
C7 0.0254(18) 0.033(2) 0.019(2) -0.0006(16) 0.0058(15) 0.0025(15)
C8 0.0088(14) 0.0174(16) 0.0098(17) -0.0011(13) 0.0001(13) 0.0005(12)
C9 0.0183(16) 0.0167(17) 0.0147(18) 0.0029(14) -0.0053(14) 0.0039(13)
C10 0.0278(18) 0.0240(19) 0.0121(18) -0.0047(15) -0.0047(15) 0.0043(14)
C11 0.0236(17) 0.0158(17) 0.029(2) -0.0079(15) 0.0050(16) -0.0024(14)
C12 0.0245(17) 0.0165(17) 0.020(2) 0.0038(14) 0.0035(15) 0.0069(14)
C13 0.0193(16) 0.0201(18) 0.0105(17) -0.0012(14) -0.0013(13) 0.0045(13)
C14 0.0123(15) 0.0111(15) 0.0145(18) -0.0054(13) 0.0019(13) 0.0014(12)
C15 0.0149(15) 0.0157(17) 0.0171(18) 0.0004(14) -0.0009(13) -0.0007(13)
C16 0.0239(17) 0.0143(17) 0.023(2) 0.0034(14) 0.0074(15) -0.0013(14)
C17 0.0213(17) 0.0245(19) 0.027(2) -0.0061(16) 0.0055(16) -0.0091(14)
C18 0.0176(17) 0.033(2) 0.022(2) -0.0076(16) -0.0012(15) -0.0074(15)
C19 0.0186(16) 0.0194(17) 0.0160(18) 0.0029(14) -0.0015(14) -0.0041(13)
C20 0.032(2) 0.039(2) 0.020(2) 0.0007(17) 0.0064(16) 0.0031(16)
C21 0.0187(17) 0.0212(18) 0.036(2) -0.0071(16) 0.0117(16) -0.0006(14)
C22 0.0242(18) 0.0210(18) 0.033(2) -0.0100(16) 0.0104(16) -0.0022(14)
C23 0.0217(17) 0.0200(17) 0.0185(19) 0.0053(15) -0.0124(15) 0.0000(14)
C24 0.0266(18) 0.0188(17) 0.0126(18) 0.0061(14) -0.0011(14) 0.0016(14)
C25 0.0256(18) 0.0170(17) 0.0173(19) 0.0053(14) -0.0032(15) -0.0004(14)
C26 0.0319(19) 0.0203(19) 0.027(2) 0.0028(16) -0.0052(17) 0.0145(15)
C27 0.0159(16) 0.030(2) 0.029(2) 0.0146(17) -0.0012(15) 0.0084(15)
C28 0.0153(16) 0.0157(16) 0.0198(19) -0.0011(14) -0.0106(14) -0.0012(13)
C29 0.0141(16) 0.0220(18) 0.0188(19) 0.0011(14) -0.0070(14) -0.0071(13)
C30 0.0269(18) 0.0122(17) 0.026(2) 0.0030(15) -0.0162(16) -0.0007(14)
C31 0.0219(12) 0.0231(12) 0.0110(12) -0.0016(10) -0.0092(10) -0.0037(10)
C32 0.0219(12) 0.0231(12) 0.0110(12) -0.0016(10) -0.0092(10) -0.0037(10)
C33 0.0236(17) 0.0166(17) 0.023(2) 0.0013(15) -0.0068(15) -0.0060(14)
C34 0.0182(17) 0.0207(18) 0.026(2) -0.0008(15) -0.0054(15) -0.0037(14)
C35 0.0211(17) 0.0216(18) 0.0177(19) 0.0006(15) 0.0000(14) 0.0019(14)
C36 0.0224(17) 0.0246(18) 0.0132(18) -0.0014(15) 0.0028(14) 0.0015(14)
C37 0.0244(18) 0.0141(17) 0.0206(19) 0.0031(14) -0.0042(15) 0.0041(13)
C38 0.0265(18) 0.0162(17) 0.0161(19) -0.0005(14) -0.0048(15) 0.0045(14)
C39 0.0183(16) 0.035(2) 0.0163(19) 0.0003(16) 0.0021(14) -0.0006(15)
C40 0.0151(16) 0.0300(19) 0.0159(19) 0.0014(15) -0.0026(14) -0.0042(14)
C41 0.0195(17) 0.0182(17) 0.023(2) -0.0041(15) -0.0016(15) 0.0061(13)
C42 0.0144(16) 0.0248(18) 0.021(2) -0.0023(15) -0.0029(14) 0.0036(13)
C43 0.0237(17) 0.0211(18) 0.0187(19) 0.0014(15) 0.0014(15) -0.0050(14)
C44 0.0171(16) 0.0199(18) 0.0210(19) -0.0018(15) -0.0012(14) -0.0052(13)
C45 0.0175(16) 0.0162(17) 0.0172(19) -0.0035(14) -0.0026(14) 0.0010(13)
C46 0.0174(16) 0.0173(17) 0.0158(18) -0.0044(14) -0.0010(14) 0.0018(13)
C47 0.0206(16) 0.0188(17) 0.0134(18) 0.0019(14) 0.0004(14) -0.0021(13)
C48 0.0257(17) 0.0132(16) 0.0142(18) 0.0016(14) -0.0040(14) -0.0006(13)

loop_
_atom_type_symbol
_atom_type_description
_atom_type_scat_dispersion_real
_atom_type_scat_dispersion_imag
_atom_type_scat_source
C C 0.0033 0.0016 'International Tables Vol C Tables 4.2.6.8 and 6.1.1.4'
H H 0.0000 0.0000 'International Tables Vol C Tables 4.2.6.8 and 6.1.1.4'
Lu Lu -0.4720 5.8584 'International Tables Vol C Tables 4.2.6.8 and 6.1.1.4'
O O 0.0106 0.0060 'International Tables Vol C Tables 4.2.6.8 and 6.1.1.4'
Li Li -0.0003 0.0001 'International Tables Vol C Tables 4.2.6.8 and 6.1.1.4'
Si Si 0.0817 0.0704 'International Tables Vol C Tables 4.2.6.8 and 6.1.1.4'

loop_
_geom_angle_atom_site_label_1
_geom_angle_atom_site_label_2
_geom_angle_atom_site_label_3
_geom_angle
C1 Lu1 C4 79.92(10)
C1 Lu1 C23 81.74(10)
C1 Lu1 C24 85.14(10)
C1 Lu1 C25 114.39(10)
C1 Lu1 C26 132.50(11)
C1 Lu1 C27 108.96(11)
C1 Lu1 C28 86.18(10)
C1 Lu1 C29 102.62(10)
C1 Lu1 C30 133.30(10)
C1 Lu1 C31 133.52(10)
C1 Lu1 C32 103.03(10)
C4 Lu1 C23 90.52(10)
C4 Lu1 C24 121.23(10)
C4 Lu1 C25 132.31(10)
C4 Lu1 C26 105.29(10)
C4 Lu1 C27 81.32(10)
C4 Lu1 C28 106.92(10)
C4 Lu1 C29 135.38(10)
C4 Lu1 C30 125.32(11)
C4 Lu1 C31 94.87(10)
C4 Lu1 C32 84.71(10)
C23 Lu1 C24 30.89(10)
C23 Lu1 C25 50.91(10)
C23 Lu1 C28 156.71(10)
C23 Lu1 C30 129.48(10)
C23 Lu1 C31 144.73(10)
C23 Lu1 C32 172.51(10)
C25 Lu1 C24 30.57(10)
C25 Lu1 C31 103.14(10)
C25 Lu1 C32 129.86(10)
C26 Lu1 C23 51.51(11)
C26 Lu1 C24 51.18(11)
C26 Lu1 C25 30.96(10)
C26 Lu1 C28 133.25(10)
C26 Lu1 C29 104.71(10)
C26 Lu1 C30 82.65(10)
C26 Lu1 C31 93.62(11)
C26 Lu1 C32 124.36(11)
C27 Lu1 C23 30.94(11)
C27 Lu1 C24 51.01(10)
C27 Lu1 C25 51.04(10)
C27 Lu1 C26 31.32(10)
C27 Lu1 C28 164.07(11)
C27 Lu1 C29 135.63(10)
C27 Lu1 C30 113.03(10)
C27 Lu1 C31 115.86(11)
C27 Lu1 C32 142.01(11)
C28 Lu1 C24 128.44(10)
C28 Lu1 C25 118.80(10)
C28 Lu1 C30 51.06(9)
C28 Lu1 C31 50.91(10)
C28 Lu1 C32 30.69(10)
C29 Lu1 C23 134.09(10)
C29 Lu1 C24 103.29(10)
C29 Lu1 C25 87.86(10)
C29 Lu1 C28 31.10(10)
C29 Lu1 C30 30.95(10)
C29 Lu1 C31 50.97(10)
C29 Lu1 C32 51.00(10)
C30 Lu1 C24 105.90(10)
C30 Lu1 C25 79.12(10)
C30 Lu1 C31 30.61(10)
C30 Lu1 C32 50.77(10)
C31 Lu1 C24 133.12(10)
C32 Lu1 C24 153.97(10)
C32 Lu1 C31 30.79(10)
O1 Li1 O3 114.65(18)
O2 Li1 O1 71.91(16)
O2 Li1 O3 69.31(14)
O2 Li1 O5 143.5(2)
O2 Li1 O6 83.28(17)
O2 Li1 O7 80.72(17)
O4 Li1 O1 71.33(15)
O4 Li1 O2 105.1(2)
O4 Li1 O3 70.77(14)
O4 Li1 O5 83.78(17)
O4 Li1 O6 144.5(2)
O4 Li1 O7 143.5(2)
O4 Li1 O8 82.61(18)
O5 Li1 O1 78.03(16)
O5 Li1 O3 144.5(2)
O5 Li1 O6 71.03(14)
O5 Li1 O7 113.24(19)
O6 Li1 O1 79.13(16)
O6 Li1 O3 141.8(2)
O6 Li1 O7 71.32(14)
O7 Li1 O1 141.7(2)
O7 Li1 O3 78.25(15)
O8 Li1 O1 142.8(2)
O8 Li1 O2 142.3(2)
O8 Li1 O3 79.21(16)
O8 Li1 O5 73.12(16)
O8 Li1 O6 112.0(2)
O8 Li1 O7 72.88(16)
C34 O1 Li1 111.2(2)
C35 O1 Li1 106.0(2)
C35 O1 C34 114.9(2)
C36 O2 Li1 115.7(2)
C36 O2 C37 113.2(2)
C37 O2 Li1 114.3(2)
C38 O3 Li1 110.3(2)
C38 O3 C39 113.9(2)
C39 O3 Li1 104.3(2)
C33 O4 Li1 111.9(2)
C40 O4 Li1 119.1(2)
C40 O4 C33 113.7(2)
C41 O5 Li1 111.8(2)
C48 O5 Li1 113.3(2)
C48 O5 C41 114.0(2)
C42 O6 Li1 113.7(2)
C42 O6 C43 113.9(2)
C43 O6 Li1 109.5(2)
C44 O7 Li1 113.0(2)
C45 O7 Li1 106.9(2)
C45 O7 C44 113.7(2)
C46 O8 Li1 115.5(2)
C47 O8 Li1 110.2(2)
C47 O8 C46 113.0(2)
C1 Si1 C5 116.55(15)
C1 Si1 C6 109.55(15)
C1 Si1 C7 111.87(14)
C5 Si1 C7 106.57(16)
C6 Si1 C5 105.38(15)
C6 Si1 C7 106.26(16)
C4 Si2 C20 109.02(14)
C4 Si2 C21 119.11(14)
C4 Si2 C22 110.23(14)
C20 Si2 C21 107.65(16)
C20 Si2 C22 105.96(17)
C21 Si2 C22 104.07(14)
Si1 C1 Lu1 129.50(15)
C2 C1 Lu1 106.4(2)
C2 C1 Si1 123.7(2)
C1 C2 C3 123.1(3)
C1 C2 C8 123.7(3)
C8 C2 C3 113.2(2)
C4 C3 C2 124.0(3)
C4 C3 C14 122.0(3)
C14 C3 C2 113.9(2)
Si2 C4 Lu1 129.21(15)
C3 C4 Lu1 105.7(2)
C3 C4 Si2 124.7(2)
Si1 C5 H5A 109.5
Si1 C5 H5B 109.5
Si1 C5 H5C 109.5
H5A C5 H5B 109.5
H5A C5 H5C 109.5
H5B C5 H5C 109.5
Si1 C6 H6A 109.5
Si1 C6 H6B 109.5
Si1 C6 H6C 109.5
H6A C6 H6B 109.5
H6A C6 H6C 109.5
H6B C6 H6C 109.5
Si1 C7 H7A 109.5
Si1 C7 H7B 109.5
Si1 C7 H7C 109.5
H7A C7 H7B 109.5
H7A C7 H7C 109.5
H7B C7 H7C 109.5
C9 C8 C2 122.6(3)
C9 C8 C13 117.4(3)
C13 C8 C2 120.0(3)
C8 C9 H9 119.4
C8 C9 C10 121.3(3)
C10 C9 H9 119.4
C9 C10 H10 119.7
C11 C10 C9 120.6(3)
C11 C10 H10 119.7
C10 C11 H11 120.5
C10 C11 C12 119.0(3)
C12 C11 H11 120.5
C11 C12 H12 119.9
C13 C12 C11 120.2(3)
C13 C12 H12 119.9
C8 C13 H13 119.2
C12 C13 C8 121.5(3)
C12 C13 H13 119.2
C15 C14 C3 123.2(3)
C15 C14 C19 117.8(3)
C19 C14 C3 118.9(3)
C14 C15 H15 119.2
C14 C15 C16 121.5(3)
C16 C15 H15 119.2
C15 C16 H16 120.1
C17 C16 C15 119.8(3)
C17 C16 H16 120.1
C16 C17 H17 120.1
C16 C17 C18 119.8(3)
C18 C17 H17 120.1
C17 C18 H18 120.0
C19 C18 C17 120.0(3)
C19 C18 H18 120.0
C14 C19 H19 119.5
C18 C19 C14 121.1(3)
C18 C19 H19 119.5
Si2 C20 H20A 109.5
Si2 C20 H20B 109.5
Si2 C20 H20C 109.5
H20A C20 H20B 109.5
H20A C20 H20C 109.5
H20B C20 H20C 109.5
Si2 C21 H21A 109.5
Si2 C21 H21B 109.5
Si2 C21 H21C 109.5
H21A C21 H21B 109.5
H21A C21 H21C 109.5
H21B C21 H21C 109.5
Si2 C22 H22A 109.5
Si2 C22 H22B 109.5
Si2 C22 H22C 109.5
H22A C22 H22B 109.5
H22A C22 H22C 109.5
H22B C22 H22C 109.5
Lu1 C23 H23 116.8
C24 C23 Lu1 75.63(17)
C24 C23 H23 126.1
C27 C23 Lu1 73.61(18)
C27 C23 H23 126.1
C27 C23 C24 107.8(3)
Lu1 C24 H24 118.0
C23 C24 Lu1 73.49(18)
C23 C24 H24 126.1
C25 C24 Lu1 74.43(18)
C25 C24 C23 107.9(3)
C25 C24 H24 126.1
Lu1 C25 H25 117.8
C24 C25 Lu1 75.00(18)
C24 C25 H25 125.6
C24 C25 C26 108.7(3)
C26 C25 Lu1 73.50(18)
C26 C25 H25 125.6
Lu1 C26 H26 116.5
C25 C26 Lu1 75.54(18)
C25 C26 H26 126.6
C25 C26 C27 106.9(3)
C27 C26 Lu1 73.65(18)
C27 C26 H26 126.6
Lu1 C27 H27 115.9
C23 C27 Lu1 75.46(17)
C23 C27 C26 108.7(3)
C23 C27 H27 125.6
C26 C27 Lu1 75.03(17)
C26 C27 H27 125.6
Lu1 C28 H28 116.7
C29 C28 Lu1 73.93(16)
C29 C28 H28 126.0
C32 C28 Lu1 75.37(16)
C32 C28 H28 126.0
C32 C28 C29 107.9(3)
Lu1 C29 H29 115.8
C28 C29 Lu1 74.97(16)
C28 C29 H29 126.1
C30 C29 Lu1 75.35(17)
C30 C29 C28 107.9(3)
C30 C29 H29 126.1
Lu1 C30 H30 117.3
C29 C30 Lu1 73.71(17)
C29 C30 H30 125.9
C31 C30 Lu1 75.14(17)
C31 C30 C29 108.2(3)
C31 C30 H30 125.9
Lu1 C31 H31 117.2
C30 C31 Lu1 74.25(18)
C30 C31 H31 126.0
C30 C31 C32 108.0(3)
C32 C31 Lu1 74.57(18)
C32 C31 H31 126.0
Lu1 C32 H32 117.5
C28 C32 Lu1 73.94(17)
C28 C32 C31 108.1(3)
C28 C32 H32 126.0
C31 C32 Lu1 74.63(18)
C31 C32 H32 126.0
O4 C33 H33A 109.4
O4 C33 H33B 109.4
O4 C33 C34 111.2(3)
H33A C33 H33B 108.0
C34 C33 H33A 109.4
C34 C33 H33B 109.4
O1 C34 C33 107.1(3)
O1 C34 H34A 110.3
O1 C34 H34B 110.3
C33 C34 H34A 110.3
C33 C34 H34B 110.3
H34A C34 H34B 108.6
O1 C35 H35A 109.3
O1 C35 H35B 109.3
O1 C35 C36 111.7(3)
H35A C35 H35B 107.9
C36 C35 H35A 109.3
C36 C35 H35B 109.3
O2 C36 C35 107.6(2)
O2 C36 H36A 110.2
O2 C36 H36B 110.2
C35 C36 H36A 110.2
C35 C36 H36B 110.2
H36A C36 H36B 108.5
O2 C37 H37A 109.5
O2 C37 H37B 109.5
O2 C37 C38 110.8(2)
H37A C37 H37B 108.1
C38 C37 H37A 109.5
C38 C37 H37B 109.5
O3 C38 C37 107.4(2)
O3 C38 H38A 110.2
O3 C38 H38B 110.2
C37 C38 H38A 110.2
C37 C38 H38B 110.2
H38A C38 H38B 108.5
O3 C39 H39A 109.2
O3 C39 H39B 109.2
O3 C39 C40 112.2(3)
H39A C39 H39B 107.9
C40 C39 H39A 109.2
C40 C39 H39B 109.2
O4 C40 C39 107.1(2)
O4 C40 H40A 110.3
O4 C40 H40B 110.3
C39 C40 H40A 110.3
C39 C40 H40B 110.3
H40A C40 H40B 108.6
O5 C41 H41A 109.5
O5 C41 H41B 109.5
O5 C41 C42 110.5(2)
H41A C41 H41B 108.1
C42 C41 H41A 109.5
C42 C41 H41B 109.5
O6 C42 C41 106.7(2)
O6 C42 H42A 110.4
O6 C42 H42B 110.4
C41 C42 H42A 110.4
C41 C42 H42B 110.4
H42A C42 H42B 108.6
O6 C43 H43A 109.3
O6 C43 H43B 109.3
O6 C43 C44 111.5(3)
H43A C43 H43B 108.0
C44 C43 H43A 109.3
C44 C43 H43B 109.3
O7 C44 C43 107.2(2)
O7 C44 H44A 110.3
O7 C44 H44B 110.3
C43 C44 H44A 110.3
C43 C44 H44B 110.3
H44A C44 H44B 108.5
O7 C45 H45A 109.3
O7 C45 H45B 109.3
O7 C45 C46 111.5(2)
H45A C45 H45B 108.0
C46 C45 H45A 109.3
C46 C45 H45B 109.3
O8 C46 C45 106.7(2)
O8 C46 H46A 110.4
O8 C46 H46B 110.4
C45 C46 H46A 110.4
C45 C46 H46B 110.4
H46A C46 H46B 108.6
O8 C47 H47A 109.4
O8 C47 H47B 109.4
O8 C47 C48 111.0(2)
H47A C47 H47B 108.0
C48 C47 H47A 109.4
C48 C47 H47B 109.4
O5 C48 C47 106.5(2)
O5 C48 H48A 110.4
O5 C48 H48B 110.4
C47 C48 H48A 110.4
C47 C48 H48B 110.4
H48A C48 H48B 108.6

loop_
_geom_bond_atom_site_label_1
_geom_bond_atom_site_label_2
_geom_bond_distance
Lu1 C1 2.355(3)
Lu1 C4 2.355(3)
Lu1 C23 2.626(3)
Lu1 C24 2.653(3)
Lu1 C25 2.646(3)
Lu1 C26 2.620(3)
Lu1 C27 2.602(3)
Lu1 C28 2.634(3)
Lu1 C29 2.621(3)
Lu1 C30 2.642(3)
Lu1 C31 2.653(3)
Lu1 C32 2.652(3)
Li1 O1 2.479(5)
Li1 O2 2.276(5)
Li1 O3 2.580(5)
Li1 O4 2.227(5)
Li1 O5 2.350(5)
Li1 O6 2.377(5)
Li1 O7 2.411(5)
Li1 O8 2.243(5)
O1 C34 1.428(4)
O1 C35 1.417(4)
O2 C36 1.414(4)
O2 C37 1.438(3)
O3 C38 1.420(4)
O3 C39 1.424(4)
O4 C33 1.431(4)
O4 C40 1.429(4)
O5 C41 1.429(4)
O5 C48 1.420(4)
O6 C42 1.427(4)
O6 C43 1.427(4)
O7 C44 1.429(4)
O7 C45 1.427(4)
O8 C46 1.430(3)
O8 C47 1.424(4)
Si1 C1 1.853(3)
Si1 C5 1.881(3)
Si1 C6 1.880(3)
Si1 C7 1.881(3)
Si2 C4 1.857(3)
Si2 C20 1.875(4)
Si2 C21 1.889(3)
Si2 C22 1.892(3)
C1 C2 1.355(4)
C2 C3 1.525(4)
C2 C8 1.508(4)
C3 C4 1.355(4)
C3 C14 1.507(4)
C5 H5A 0.9600
C5 H5B 0.9600
C5 H5C 0.9600
C6 H6A 0.9600
C6 H6B 0.9600
C6 H6C 0.9600
C7 H7A 0.9600
C7 H7B 0.9600
C7 H7C 0.9600
C8 C9 1.383(4)
C8 C13 1.400(4)
C9 H9 0.9300
C9 C10 1.385(4)
C10 H10 0.9300
C10 C11 1.379(5)
C11 H11 0.9300
C11 C12 1.384(5)
C12 H12 0.9300
C12 C13 1.377(4)
C13 H13 0.9300
C14 C15 1.381(4)
C14 C19 1.393(4)
C15 H15 0.9300
C15 C16 1.387(4)
C16 H16 0.9300
C16 C17 1.375(5)
C17 H17 0.9300
C17 C18 1.383(5)
C18 H18 0.9300
C18 C19 1.381(4)
C19 H19 0.9300
C20 H20A 0.9600
C20 H20B 0.9600
C20 H20C 0.9600
C21 H21A 0.9600
C21 H21B 0.9600
C21 H21C 0.9600
C22 H22A 0.9600
C22 H22B 0.9600
C22 H22C 0.9600
C23 H23 0.9300
C23 C24 1.406(4)
C23 C27 1.395(5)
C24 H24 0.9300
C24 C25 1.397(4)
C25 H25 0.9300
C25 C26 1.406(5)
C26 H26 0.9300
C26 C27 1.410(5)
C27 H27 0.9300
C28 H28 0.9300
C28 C29 1.409(4)
C28 C32 1.399(5)
C29 H29 0.9300
C29 C30 1.404(5)
C30 H30 0.9300
C30 C31 1.397(5)
C31 H31 0.9300
C31 C32 1.409(4)
C32 H32 0.9300
C33 H33A 0.9700
C33 H33B 0.9700
C33 C34 1.496(5)
C34 H34A 0.9700
C34 H34B 0.9700
C35 H35A 0.9700
C35 H35B 0.9700
C35 C36 1.508(4)
C36 H36A 0.9700
C36 H36B 0.9700
C37 H37A 0.9700
C37 H37B 0.9700
C37 C38 1.500(4)
C38 H38A 0.9700
C38 H38B 0.9700
C39 H39A 0.9700
C39 H39B 0.9700
C39 C40 1.508(5)
C40 H40A 0.9700
C40 H40B 0.9700
C41 H41A 0.9700
C41 H41B 0.9700
C41 C42 1.506(4)
C42 H42A 0.9700
C42 H42B 0.9700
C43 H43A 0.9700
C43 H43B 0.9700
C43 C44 1.503(4)
C44 H44A 0.9700
C44 H44B 0.9700
C45 H45A 0.9700
C45 H45B 0.9700
C45 C46 1.498(4)
C46 H46A 0.9700
C46 H46B 0.9700
C47 H47A 0.9700
C47 H47B 0.9700
C47 C48 1.512(4)
C48 H48A 0.9700
C48 H48B 0.9700
